data_4064950
loop_
_publ_author_name
'Hansen, Michelle C.'
'Heusser, Carolyn A.'
'Narayan, Tarun C.'
'Fong, Kristine E.'
'Hara, Nagiko'
'Kohn, Alexander W.'
'Venning, Alexander R.'
'Rheingold, Arnold L.'
'Johnson, Adam R.'

_publ_section_title
;
 Asymmetric Catalytic Intramolecular Hydroamination of Aminoallenes by
 Tantalum Amidoalkoxide Complexes
;
_journal_issue 17
_journal_name_full Organometallics
_journal_page_first 4616
_journal_paper_doi 10.1021/om200446v
_journal_volume 30
_journal_year 2011
_chemical_formula_sum 'C29 H47 N4 O Ta'
_chemical_formula_weight 648.66
_chemical_melting_point 384(1)
_chemical_name_systematic
; 
 ? 
;
_space_group_IT_number 19
_symmetry_cell_setting orthorhombic
_symmetry_space_group_name_Hall 'P 2ac 2ab'
_symmetry_space_group_name_H-M 'P 21 21 21'
_atom_sites_solution_hydrogens geom
_atom_sites_solution_primary direct
_atom_sites_solution_secondary difmap
_audit_creation_method SHELXL-97
_cell_angle_alpha 90.00
_cell_angle_beta 90.00
_cell_angle_gamma 90.00
_cell_formula_units_Z 4
_cell_length_a 9.2269(5)
_cell_length_b 16.2635(8)
_cell_length_c 19.5119(10)
_cell_measurement_reflns_used 9967
_cell_measurement_temperature 123(2)
_cell_measurement_theta_max 25.41
_cell_measurement_theta_min 2.43
_cell_volume 2928.0(3)
_computing_cell_refinement 'Bruker SAINT'
_computing_data_collection 'Bruker APEX2'
_computing_data_reduction 'Bruker SAINT'
_computing_molecular_graphics 'Bruker SHELXTL'
_computing_publication_material 'Bruker SHELXTL'
_computing_structure_refinement 'SHELXL-97 (Sheldrick, 1997)'
_computing_structure_solution 'SHELXS-97 (Sheldrick, 1990)'
_diffrn_ambient_temperature 123(2)
_diffrn_measured_fraction_theta_full 1.000
_diffrn_measured_fraction_theta_max 1.000
_diffrn_measurement_device_type 'Bruker APEX-II CCD'
_diffrn_measurement_method '\f and \w scans'
_diffrn_radiation_monochromator graphite
_diffrn_radiation_source 'fine-focus sealed tube'
_diffrn_radiation_type MoK\a
_diffrn_radiation_wavelength 0.71073
_diffrn_reflns_av_R_equivalents 0.0215
_diffrn_reflns_av_sigmaI/netI 0.0358
_diffrn_reflns_limit_h_max 11
_diffrn_reflns_limit_h_min -11
_diffrn_reflns_limit_k_max 17
_diffrn_reflns_limit_k_min -19
_diffrn_reflns_limit_l_max 13
_diffrn_reflns_limit_l_min -23
_diffrn_reflns_number 14424
_diffrn_reflns_theta_full 25.00
_diffrn_reflns_theta_max 25.42
_diffrn_reflns_theta_min 1.63
_exptl_absorpt_coefficient_mu 3.781
_exptl_absorpt_correction_T_max 0.5378
_exptl_absorpt_correction_T_min 0.4565
_exptl_absorpt_correction_type multi-scan
_exptl_absorpt_process_details sadabs
_exptl_crystal_colour colorless
_exptl_crystal_density_diffrn 1.471
_exptl_crystal_density_method 'not measured'
_exptl_crystal_description block
_exptl_crystal_F_000 1320
_exptl_crystal_size_max 0.40
_exptl_crystal_size_mid 0.30
_exptl_crystal_size_min 0.28
_refine_diff_density_max 0.507
_refine_diff_density_min -0.260
_refine_diff_density_rms 0.053
_refine_ls_abs_structure_details 'Flack H D (1983), Acta Cryst. A39, 876-881'
_refine_ls_abs_structure_Flack 0.002(6)
_refine_ls_extinction_method none
_refine_ls_goodness_of_fit_ref 0.949
_refine_ls_hydrogen_treatment constr
_refine_ls_matrix_type full
_refine_ls_number_parameters 324
_refine_ls_number_reflns 5384
_refine_ls_number_restraints 0
_refine_ls_restrained_S_all 0.949
_refine_ls_R_factor_all 0.0165
_refine_ls_R_factor_gt 0.0156
_refine_ls_shift/su_max 0.002
_refine_ls_shift/su_mean 0.000
_refine_ls_structure_factor_coef Fsqd
_refine_ls_weighting_details 'calc w=1/[\s^2^(Fo^2^)+(0.0000P)^2^+0.0000P] where P=(Fo^2^+2Fc^2^)/3'
_refine_ls_weighting_scheme calc
_refine_ls_wR_factor_gt 0.0356
_refine_ls_wR_factor_ref 0.0358
_reflns_number_gt 5190
_reflns_number_total 5384
_reflns_threshold_expression >2sigma(I)
_cod_data_source_file om200446v_si_001.cif
_cod_data_source_block hmc04
_cod_original_sg_symbol_H-M P2(1)2(1)2(1)
_cod_database_code 4064950

loop_
_symmetry_equiv_pos_as_xyz
'x, y, z'
'x+1/2, -y+1/2, -z'
'-x, y+1/2, -z+1/2'
'-x+1/2, -y, z+1/2'

loop_
_atom_site_label
_atom_site_type_symbol
_atom_site_fract_x
_atom_site_fract_y
_atom_site_fract_z
_atom_site_U_iso_or_equiv
_atom_site_adp_type
_atom_site_occupancy
_atom_site_symmetry_multiplicity
_atom_site_calc_flag
_atom_site_refinement_flags
Ta1 Ta 0.383716(11) 0.415430(6) 0.123272(6) 0.01734(4) Uani 1 1 d .
O1 O 0.4170(2) 0.48351(11) 0.03961(9) 0.0175(4) Uani 1 1 d .
N1 N 0.2538(3) 0.32888(15) 0.09031(13) 0.0236(6) Uani 1 1 d .
N2 N 0.3772(3) 0.38304(14) 0.22160(12) 0.0244(5) Uani 1 1 d .
N3 N 0.5917(2) 0.38073(14) 0.11138(13) 0.0255(6) Uani 1 1 d .
N4 N 0.2827(2) 0.52294(14) 0.14507(11) 0.0174(5) Uani 1 1 d .
C2 C 0.3101(3) 0.59384(17) 0.09932(13) 0.0174(6) Uani 1 1 d .
H2A H 0.2210 0.6288 0.0984 0.021 Uiso 1 1 calc R
C3 C 0.4388(3) 0.64766(16) 0.12506(19) 0.0237(6) Uani 1 1 d .
H3A H 0.4192 0.6541 0.1752 0.028 Uiso 1 1 calc R
C4 C 0.5863(3) 0.60966(18) 0.1228(2) 0.0333(7) Uani 1 1 d .
H4A H 0.6550 0.6448 0.1475 0.050 Uiso 1 1 calc R
H4B H 0.6174 0.6040 0.0750 0.050 Uiso 1 1 calc R
H4C H 0.5831 0.5553 0.1444 0.050 Uiso 1 1 calc R
C5 C 0.4402(3) 0.73577(18) 0.09850(18) 0.0340(8) Uani 1 1 d .
H5A H 0.5065 0.7689 0.1264 0.051 Uiso 1 1 calc R
H5B H 0.3423 0.7589 0.1014 0.051 Uiso 1 1 calc R
H5C H 0.4726 0.7362 0.0507 0.051 Uiso 1 1 calc R
C6 C 0.3286(3) 0.55340(16) 0.02736(15) 0.0166(6) Uani 1 1 d .
C7 C 0.1819(3) 0.52540(17) -0.00339(14) 0.0176(6) Uani 1 1 d .
C8 C 0.1764(3) 0.45208(18) -0.04040(15) 0.0212(7) Uani 1 1 d .
H8A H 0.2604 0.4185 -0.0434 0.025 Uiso 1 1 calc R
C9 C 0.0500(3) 0.4277(2) -0.07284(15) 0.0260(7) Uani 1 1 d .
H9A H 0.0482 0.3776 -0.0979 0.031 Uiso 1 1 calc R
C10 C -0.0734(3) 0.4755(2) -0.06908(16) 0.0283(8) Uani 1 1 d .
H10A H -0.1599 0.4585 -0.0913 0.034 Uiso 1 1 calc R
C11 C -0.0696(3) 0.5483(2) -0.03260(16) 0.0260(7) Uani 1 1 d .
H11A H -0.1541 0.5814 -0.0295 0.031 Uiso 1 1 calc R
C12 C 0.0566(3) 0.57287(19) -0.00060(14) 0.0200(6) Uani 1 1 d .
H12A H 0.0579 0.6234 0.0239 0.024 Uiso 1 1 calc R
C13 C 0.3995(3) 0.60718(16) -0.02857(13) 0.0186(6) Uani 1 1 d .
C14 C 0.3384(3) 0.68178(18) -0.04833(16) 0.0233(7) Uani 1 1 d .
H14A H 0.2520 0.7004 -0.0268 0.028 Uiso 1 1 calc R
C15 C 0.4021(3) 0.72907(19) -0.09902(15) 0.0300(7) Uani 1 1 d .
H15A H 0.3601 0.7804 -0.1112 0.036 Uiso 1 1 calc R
C16 C 0.5259(3) 0.70257(19) -0.13204(18) 0.0313(8) Uani 1 1 d .
H16A H 0.5698 0.7354 -0.1665 0.038 Uiso 1 1 calc R
C17 C 0.5851(3) 0.62759(19) -0.11421(15) 0.0266(7) Uani 1 1 d .
H17A H 0.6690 0.6082 -0.1373 0.032 Uiso 1 1 calc R
C18 C 0.5226(3) 0.5800(2) -0.06251(14) 0.0230(6) Uani 1 1 d .
H18A H 0.5648 0.5287 -0.0505 0.028 Uiso 1 1 calc R
C19 C 0.2068(3) 0.60420(18) 0.25252(14) 0.0229(7) Uani 1 1 d .
H19A H 0.2007 0.6582 0.2292 0.028 Uiso 1 1 calc R
H19B H 0.3064 0.5977 0.2706 0.028 Uiso 1 1 calc R
C20 C 0.0979(3) 0.6016(2) 0.31198(15) 0.0315(8) Uani 1 1 d .
H20A H 0.1121 0.5502 0.3383 0.038 Uiso 1 1 calc R
H20B H 0.1166 0.6484 0.3432 0.038 Uiso 1 1 calc R
C21 C -0.0575(4) 0.6056(2) 0.28700(17) 0.0360(9) Uani 1 1 d .
H21A H -0.0760 0.6604 0.2666 0.043 Uiso 1 1 calc R
H21B H -0.1240 0.5986 0.3264 0.043 Uiso 1 1 calc R
C22 C -0.0883(3) 0.5392(2) 0.23380(16) 0.0317(8) Uani 1 1 d .
H22A H -0.1882 0.5459 0.2161 0.038 Uiso 1 1 calc R
H22B H -0.0812 0.4844 0.2556 0.038 Uiso 1 1 calc R
C23 C 0.0191(3) 0.5445(2) 0.17455(16) 0.0254(7) Uani 1 1 d .
H23A H 0.0084 0.5982 0.1511 0.030 Uiso 1 1 calc R
H23B H -0.0019 0.5006 0.1409 0.030 Uiso 1 1 calc R
C24 C 0.1747(3) 0.53529(18) 0.20092(15) 0.0202(6) Uani 1 1 d .
H24A H 0.1756 0.4832 0.2281 0.024 Uiso 1 1 calc R
C25 C 0.0968(3) 0.3275(2) 0.10455(17) 0.0340(8) Uani 1 1 d .
H25A H 0.0676 0.2718 0.1178 0.051 Uiso 1 1 calc R
H25B H 0.0436 0.3442 0.0634 0.051 Uiso 1 1 calc R
H25C H 0.0749 0.3657 0.1420 0.051 Uiso 1 1 calc R
C26 C 0.2948(4) 0.2628(2) 0.0443(2) 0.0420(9) Uani 1 1 d .
H26A H 0.2760 0.2098 0.0665 0.063 Uiso 1 1 calc R
H26B H 0.3983 0.2672 0.0335 0.063 Uiso 1 1 calc R
H26C H 0.2381 0.2667 0.0020 0.063 Uiso 1 1 calc R
C27 C 0.3171(5) 0.3061(3) 0.2490(2) 0.0579(13) Uani 1 1 d .
H27A H 0.2486 0.3187 0.2859 0.087 Uiso 1 1 calc R
H27B H 0.3959 0.2719 0.2670 0.087 Uiso 1 1 calc R
H27C H 0.2667 0.2764 0.2124 0.087 Uiso 1 1 calc R
C28 C 0.4449(4) 0.4300(2) 0.27701(16) 0.0343(8) Uani 1 1 d .
H28A H 0.3717 0.4437 0.3116 0.051 Uiso 1 1 calc R
H28B H 0.4865 0.4807 0.2584 0.051 Uiso 1 1 calc R
H28C H 0.5216 0.3970 0.2981 0.051 Uiso 1 1 calc R
C29 C 0.6627(4) 0.3221(2) 0.1569(2) 0.0435(9) Uani 1 1 d .
H29A H 0.7164 0.2817 0.1295 0.065 Uiso 1 1 calc R
H29B H 0.5895 0.2937 0.1845 0.065 Uiso 1 1 calc R
H29C H 0.7300 0.3513 0.1871 0.065 Uiso 1 1 calc R
C30 C 0.7014(3) 0.4163(2) 0.06678(17) 0.0331(7) Uani 1 1 d .
H30A H 0.7564 0.3721 0.0446 0.050 Uiso 1 1 calc R
H30B H 0.7674 0.4504 0.0940 0.050 Uiso 1 1 calc R
H30C H 0.6544 0.4503 0.0318 0.050 Uiso 1 1 calc R

loop_
_atom_site_aniso_label
_atom_site_aniso_U_11
_atom_site_aniso_U_22
_atom_site_aniso_U_33
_atom_site_aniso_U_23
_atom_site_aniso_U_13
_atom_site_aniso_U_12
Ta1 0.01759(5) 0.01478(5) 0.01964(5) 0.00392(5) -0.00227(6) 0.00011(5)
O1 0.0182(11) 0.0148(10) 0.0194(10) 0.0011(8) 0.0001(9) 0.0021(8)
N1 0.0270(14) 0.0170(13) 0.0268(14) 0.0038(11) -0.0044(12) -0.0043(10)
N2 0.0276(14) 0.0237(13) 0.0220(12) 0.0087(10) -0.0055(13) -0.0005(12)
N3 0.0226(12) 0.0230(12) 0.0307(15) 0.0047(11) -0.0018(12) 0.0040(10)
N4 0.0203(12) 0.0177(13) 0.0142(12) 0.0021(10) -0.0006(10) -0.0015(9)
C2 0.0164(13) 0.0163(15) 0.0196(13) 0.0041(12) -0.0032(11) 0.0011(11)
C3 0.0243(14) 0.0221(15) 0.0246(15) 0.0006(16) -0.0057(16) -0.0048(11)
C4 0.0292(16) 0.0269(16) 0.0439(18) -0.0005(17) -0.0081(18) -0.0044(11)
C5 0.0329(17) 0.0197(17) 0.049(2) 0.0013(16) -0.0148(16) -0.0041(13)
C6 0.0150(13) 0.0157(14) 0.0192(14) 0.0024(12) -0.0025(12) 0.0011(11)
C7 0.0200(14) 0.0188(15) 0.0138(13) 0.0056(12) 0.0011(12) -0.0030(12)
C8 0.0248(15) 0.0211(16) 0.0176(15) 0.0032(13) -0.0002(13) -0.0023(12)
C9 0.0322(16) 0.0249(18) 0.0210(14) -0.0004(14) -0.0018(13) -0.0110(14)
C10 0.0225(17) 0.0375(19) 0.0250(16) 0.0088(15) -0.0067(14) -0.0123(14)
C11 0.0188(15) 0.0334(18) 0.0257(16) 0.0118(15) -0.0013(13) -0.0029(13)
C12 0.0193(14) 0.0226(17) 0.0181(14) 0.0052(14) -0.0014(12) -0.0024(12)
C13 0.0185(14) 0.0196(15) 0.0179(13) 0.0020(11) -0.0058(13) -0.0061(11)
C14 0.0183(15) 0.0248(16) 0.0267(16) 0.0039(14) -0.0046(13) -0.0031(12)
C15 0.0274(17) 0.0281(17) 0.0344(16) 0.0144(14) -0.0108(15) -0.0088(13)
C16 0.0273(16) 0.0411(19) 0.0255(17) 0.0147(17) -0.0040(16) -0.0158(13)
C17 0.0227(15) 0.0354(17) 0.0218(16) 0.0025(14) 0.0006(14) -0.0070(12)
C18 0.0215(14) 0.0272(16) 0.0202(14) 0.0013(15) -0.0024(12) -0.0049(14)
C19 0.0247(16) 0.0227(18) 0.0214(15) 0.0011(13) 0.0000(13) 0.0056(12)
C20 0.0391(19) 0.0314(19) 0.0239(15) -0.0008(14) 0.0039(15) 0.0066(15)
C21 0.0342(18) 0.043(2) 0.0310(18) 0.0055(16) 0.0098(16) 0.0112(15)
C22 0.0203(17) 0.046(2) 0.0293(17) 0.0120(16) -0.0002(14) 0.0022(14)
C23 0.0224(16) 0.0340(19) 0.0197(15) 0.0056(14) 0.0000(13) 0.0002(13)
C24 0.0195(15) 0.0212(16) 0.0197(15) 0.0068(13) 0.0009(13) 0.0007(12)
C25 0.0304(18) 0.0315(17) 0.040(2) 0.0038(15) -0.0026(16) -0.0133(14)
C26 0.048(2) 0.0218(19) 0.056(2) -0.0078(18) -0.005(2) 0.0006(16)
C27 0.076(3) 0.053(3) 0.044(2) 0.025(2) -0.015(2) -0.031(2)
C28 0.045(2) 0.031(2) 0.0267(17) 0.0036(16) -0.0068(15) 0.0046(16)
C29 0.040(2) 0.043(2) 0.048(2) 0.0152(19) -0.0026(19) 0.0151(17)
C30 0.0237(15) 0.0291(17) 0.0464(19) 0.0023(19) 0.0006(14) 0.0052(16)

loop_
_atom_type_symbol
_atom_type_description
_atom_type_scat_dispersion_real
_atom_type_scat_dispersion_imag
_atom_type_scat_source
C C 0.0033 0.0016 'International Tables Vol C Tables 4.2.6.8 and 6.1.1.4'
H H 0.0000 0.0000 'International Tables Vol C Tables 4.2.6.8 and 6.1.1.4'
N N 0.0061 0.0033 'International Tables Vol C Tables 4.2.6.8 and 6.1.1.4'
O O 0.0106 0.0060 'International Tables Vol C Tables 4.2.6.8 and 6.1.1.4'
Ta Ta -0.7052 6.5227 'International Tables Vol C Tables 4.2.6.8 and 6.1.1.4'

loop_
_geom_angle_atom_site_label_1
_geom_angle_atom_site_label_2
_geom_angle_atom_site_label_3
_geom_angle
N1 Ta1 N2 96.20(10)
N1 Ta1 O1 102.96(9)
N2 Ta1 O1 159.99(9)
N1 Ta1 N3 110.14(10)
N2 Ta1 N3 93.76(10)
O1 Ta1 N3 85.11(8)
N1 Ta1 N4 114.06(10)
N2 Ta1 N4 90.70(9)
O1 Ta1 N4 76.33(8)
N3 Ta1 N4 134.76(9)
C6 O1 Ta1 119.59(16)
C26 N1 C25 111.2(3)
C26 N1 Ta1 125.2(2)
C25 N1 Ta1 123.4(2)
C28 N2 C27 109.7(3)
C28 N2 Ta1 124.1(2)
C27 N2 Ta1 126.0(2)
C30 N3 C29 108.1(2)
C30 N3 Ta1 128.36(19)
C29 N3 Ta1 122.8(2)
C2 N4 C24 116.8(2)
C2 N4 Ta1 117.85(16)
C24 N4 Ta1 125.26(17)
N4 C2 C3 111.9(2)
N4 C2 C6 103.5(2)
C3 C2 C6 116.3(2)
C4 C3 C5 111.8(2)
C4 C3 C2 116.9(2)
C5 C3 C2 115.2(2)
O1 C6 C13 109.2(2)
O1 C6 C7 109.4(2)
C13 C6 C7 105.2(2)
O1 C6 C2 104.4(2)
C13 C6 C2 116.3(2)
C7 C6 C2 112.1(2)
C12 C7 C8 117.7(3)
C12 C7 C6 123.2(2)
C8 C7 C6 118.9(3)
C9 C8 C7 120.8(3)
C10 C9 C8 120.6(3)
C9 C10 C11 119.3(3)
C12 C11 C10 120.2(3)
C11 C12 C7 121.5(3)
C18 C13 C14 118.5(3)
C18 C13 C6 120.3(3)
C14 C13 C6 121.2(3)
C15 C14 C13 120.7(3)
C16 C15 C14 120.8(3)
C17 C16 C15 119.0(3)
C16 C17 C18 120.6(3)
C13 C18 C17 120.5(3)
C24 C19 C20 110.4(2)
C21 C20 C19 112.0(3)
C20 C21 C22 111.4(3)
C21 C22 C23 110.8(3)
C22 C23 C24 110.4(2)
N4 C24 C23 113.2(2)
N4 C24 C19 116.7(2)
C23 C24 C19 109.2(2)

loop_
_geom_bond_atom_site_label_1
_geom_bond_atom_site_label_2
_geom_bond_distance
Ta1 N1 1.958(2)
Ta1 N2 1.991(2)
Ta1 O1 1.9963(19)
Ta1 N3 2.014(2)
Ta1 N4 2.026(2)
O1 C6 1.419(3)
N1 C26 1.450(4)
N1 C25 1.475(4)
N2 C28 1.463(4)
N2 C27 1.470(4)
N3 C30 1.455(4)
N3 C29 1.458(4)
N4 C2 1.480(3)
N4 C24 1.490(4)
C2 C3 1.558(4)
C2 C6 1.560(4)
C3 C4 1.495(4)
C3 C5 1.524(4)
C6 C13 1.544(4)
C6 C7 1.549(4)
C7 C12 1.392(4)
C7 C8 1.395(4)
C8 C9 1.385(4)
C9 C10 1.381(4)
C10 C11 1.381(4)
C11 C12 1.381(4)
C13 C18 1.387(4)
C13 C14 1.392(4)
C14 C15 1.384(4)
C15 C16 1.381(4)
C16 C17 1.381(4)
C17 C18 1.395(4)
C19 C24 1.535(4)
C19 C20 1.535(4)
C20 C21 1.516(5)
C21 C22 1.525(5)
C22 C23 1.525(4)
C23 C24 1.533(4)
